data_1507688
loop_
_publ_author_name
'Merling, Everett'
'Lamm, Vladimir'
'Geib, Steven J.'
'Lac\^ote, Emmanuel'
'Curran, Dennis P.'

_publ_section_title
;
 [3 + 2]-dipolar cycloaddition reactions of an N-heterocyclic carbene
 boryl azide.
;
_journal_issue 11
_journal_name_full 'Organic letters'
_journal_page_first 2690
_journal_page_last 2693
_journal_paper_doi 10.1021/ol300851m
_journal_volume 14
_journal_year 2012
_chemical_formula_sum 'C34 H38 B F13 N6'
_chemical_formula_weight 788.51
_chemical_name_systematic
; 
 ? 
;
_space_group_IT_number 14
_symmetry_cell_setting monoclinic
_symmetry_space_group_name_Hall '-P 2yn'
_symmetry_space_group_name_H-M 'P 1 21/n 1'
_atom_sites_solution_hydrogens geom
_atom_sites_solution_primary direct
_atom_sites_solution_secondary difmap
_audit_creation_method SHELXL-97
_cell_angle_alpha 90.00
_cell_angle_beta 96.380(11)
_cell_angle_gamma 90.00
_cell_formula_units_Z 4
_cell_length_a 8.828(4)
_cell_length_b 14.728(7)
_cell_length_c 30.389(15)
_cell_measurement_reflns_used 5509
_cell_measurement_temperature 203(2)
_cell_measurement_theta_max 21.63
_cell_measurement_theta_min 2.34
_cell_volume 3927(3)
_computing_cell_refinement 'Bruker SMART'
_computing_data_collection 'Bruker SMART'
_computing_data_reduction 'Bruker SAINT'
_computing_molecular_graphics 'Bruker SHELXTL'
_computing_publication_material 'Bruker SHELXTL'
_computing_structure_refinement 'SHELXL-97 (Sheldrick, 1997)'
_computing_structure_solution 'SHELXS-97 (Sheldrick, 1990)'
_diffrn_ambient_temperature 203(2)
_diffrn_measured_fraction_theta_full 0.999
_diffrn_measured_fraction_theta_max 0.999
_diffrn_measurement_device_type 'CCD area detector'
_diffrn_measurement_method 'phi and omega scans'
_diffrn_radiation_monochromator graphite
_diffrn_radiation_source 'fine-focus sealed tube'
_diffrn_radiation_type MoK\a
_diffrn_radiation_wavelength 0.71073
_diffrn_reflns_av_R_equivalents 0.0672
_diffrn_reflns_av_sigmaI/netI 0.0562
_diffrn_reflns_limit_h_max 10
_diffrn_reflns_limit_h_min -10
_diffrn_reflns_limit_k_max 18
_diffrn_reflns_limit_k_min -18
_diffrn_reflns_limit_l_max 37
_diffrn_reflns_limit_l_min -37
_diffrn_reflns_number 33070
_diffrn_reflns_theta_full 26.00
_diffrn_reflns_theta_max 26.00
_diffrn_reflns_theta_min 1.93
_exptl_absorpt_coefficient_mu 0.123
_exptl_absorpt_correction_T_max 0.9734
_exptl_absorpt_correction_T_min 0.9593
_exptl_absorpt_correction_type multi-scan
_exptl_absorpt_process_details 'Bruker Sadabs'
_exptl_crystal_colour colorless
_exptl_crystal_density_diffrn 1.334
_exptl_crystal_density_method 'not measured'
_exptl_crystal_description block
_exptl_crystal_F_000 1624
_exptl_crystal_size_max 0.34
_exptl_crystal_size_mid 0.28
_exptl_crystal_size_min 0.22
_refine_diff_density_max 0.507
_refine_diff_density_min -0.444
_refine_diff_density_rms 0.056
_refine_ls_extinction_method none
_refine_ls_goodness_of_fit_ref 1.667
_refine_ls_hydrogen_treatment mixed
_refine_ls_matrix_type full
_refine_ls_number_parameters 503
_refine_ls_number_reflns 7709
_refine_ls_number_restraints 0
_refine_ls_restrained_S_all 1.667
_refine_ls_R_factor_all 0.1110
_refine_ls_R_factor_gt 0.0789
_refine_ls_shift/su_max 0.009
_refine_ls_shift/su_mean 0.001
_refine_ls_structure_factor_coef Fsqd
_refine_ls_weighting_details 'calc w=1/[\s^2^(Fo^2^)+(0.0780P)^2^+0.0000P] where P=(Fo^2^+2Fc^2^)/3'
_refine_ls_weighting_scheme calc
_refine_ls_wR_factor_gt 0.2264
_refine_ls_wR_factor_ref 0.2394
_reflns_number_gt 5064
_reflns_number_total 7709
_reflns_threshold_expression >2sigma(I)
_cod_data_source_file ol300851m_si_005.cif
_cod_data_source_block vl39_27s
_cod_depositor_comments
;
The following automatic conversions were performed:

'_symmetry_cell_setting' value 'Monoclinic' changed to 'monoclinic'
according to /home/saulius/struct/CIF-dictionaries/cif_core.dic
dictionary named 'cif_core.dic' version 2.4.1 from 2010-06-29.

Automatic conversion script
Id: cif_fix_values 1715 2011-07-08 13:25:40Z adriana 
;
_cod_original_cell_volume 3926(3)
_cod_original_sg_symbol_H-M P2(1)/n
_cod_database_code 1507688

loop_
_symmetry_equiv_pos_as_xyz
'x, y, z'
'-x+1/2, y+1/2, -z+1/2'
'-x, -y, -z'
'x-1/2, -y-1/2, z-1/2'

loop_
_atom_site_label
_atom_site_type_symbol
_atom_site_fract_x
_atom_site_fract_y
_atom_site_fract_z
_atom_site_U_iso_or_equiv
_atom_site_adp_type
_atom_site_occupancy
_atom_site_symmetry_multiplicity
_atom_site_calc_flag
_atom_site_refinement_flags
B B 0.5360(3) 0.1247(2) 0.13991(11) 0.0438(7) Uani 1 1 d .
H1B H 0.418(3) 0.1014(17) 0.1444(8) 0.045(6) Uiso 1 1 d .
H2B H 0.559(3) 0.1164(17) 0.1040(9) 0.054(7) Uiso 1 1 d .
C1 C 0.6661(3) 0.07232(15) 0.17137(8) 0.0392(6) Uani 1 1 d .
C2 C 0.7881(3) -0.01739(19) 0.22402(10) 0.0513(7) Uani 1 1 d .
H2 H 0.802(3) -0.056(2) 0.2510(10) 0.066(9) Uiso 1 1 d .
C3 C 0.8878(3) 0.0048(2) 0.19614(9) 0.0524(7) Uani 1 1 d .
H3 H 0.991(3) -0.0124(18) 0.1959(9) 0.053(7) Uiso 1 1 d .
C4 C 0.4936(3) 0.06129(18) 0.26779(9) 0.0505(7) Uani 1 1 d .
C5 C 0.3612(4) 0.0437(2) 0.28769(11) 0.0635(8) Uani 1 1 d .
H5A H 0.3436 0.0762 0.3132 0.076 Uiso 1 1 calc R
C6 C 0.2566(3) -0.0195(2) 0.27113(12) 0.0702(9) Uani 1 1 d .
H6A H 0.1695 -0.0304 0.2855 0.084 Uiso 1 1 calc R
C7 C 0.2784(3) -0.0671(2) 0.23349(12) 0.0639(8) Uani 1 1 d .
H7A H 0.2053 -0.1102 0.2225 0.077 Uiso 1 1 calc R
C8 C 0.4063(3) -0.05303(19) 0.21119(10) 0.0527(7) Uani 1 1 d .
C9 C 0.5115(3) 0.01218(18) 0.22948(9) 0.0466(6) Uani 1 1 d .
C10 C 0.6120(3) 0.1283(2) 0.28854(10) 0.0591(8) Uani 1 1 d .
H10A H 0.6838 0.1411 0.2665 0.071 Uiso 1 1 calc R
C11 C 0.7040(4) 0.0859(3) 0.32953(12) 0.0845(11) Uani 1 1 d .
H11A H 0.7473 0.0286 0.3214 0.127 Uiso 1 1 calc R
H11B H 0.6372 0.0755 0.3523 0.127 Uiso 1 1 calc R
H11C H 0.7852 0.1269 0.3407 0.127 Uiso 1 1 calc R
C12 C 0.5399(5) 0.2188(2) 0.30023(12) 0.0804(10) Uani 1 1 d .
H12A H 0.4835 0.2444 0.2739 0.121 Uiso 1 1 calc R
H12B H 0.6194 0.2608 0.3117 0.121 Uiso 1 1 calc R
H12C H 0.4711 0.2085 0.3225 0.121 Uiso 1 1 calc R
C13 C 0.4305(4) -0.1068(2) 0.17039(12) 0.0706(9) Uani 1 1 d .
H13A H 0.5151 -0.0781 0.1566 0.085 Uiso 1 1 calc R
C14 C 0.2893(5) -0.1075(3) 0.13585(15) 0.1103(15) Uani 1 1 d .
H14A H 0.2607 -0.0456 0.1278 0.165 Uiso 1 1 calc R
H14B H 0.2055 -0.1372 0.1482 0.165 Uiso 1 1 calc R
H14C H 0.3125 -0.1403 0.1097 0.165 Uiso 1 1 calc R
C15 C 0.4776(6) -0.2040(3) 0.18272(17) 0.1163(16) Uani 1 1 d .
H15A H 0.5678 -0.2032 0.2041 0.174 Uiso 1 1 calc R
H15B H 0.4998 -0.2364 0.1564 0.174 Uiso 1 1 calc R
H15C H 0.3953 -0.2343 0.1955 0.174 Uiso 1 1 calc R
C16 C 0.8644(3) 0.0443(2) 0.08649(9) 0.0565(7) Uani 1 1 d .
C17 C 0.9430(4) 0.0766(3) 0.05229(10) 0.0770(10) Uani 1 1 d .
H17A H 0.9328 0.0459 0.0250 0.092 Uiso 1 1 calc R
C18 C 1.0343(4) 0.1515(3) 0.05730(12) 0.0844(11) Uani 1 1 d .
H18A H 1.0867 0.1712 0.0338 0.101 Uiso 1 1 calc R
C19 C 1.0497(4) 0.1982(3) 0.09656(11) 0.0741(9) Uani 1 1 d .
H19A H 1.1127 0.2498 0.0995 0.089 Uiso 1 1 calc R
C20 C 0.9745(3) 0.17099(19) 0.13211(9) 0.0526(7) Uani 1 1 d .
C21 C 0.8843(3) 0.09342(19) 0.12610(8) 0.0463(6) Uani 1 1 d .
C22 C 0.7674(4) -0.0404(2) 0.08073(11) 0.0710(9) Uani 1 1 d .
H22A H 0.7056 -0.0434 0.1060 0.085 Uiso 1 1 calc R
C23 C 0.8635(5) -0.1259(3) 0.08173(16) 0.1005(13) Uani 1 1 d .
H23A H 0.9326 -0.1274 0.1089 0.151 Uiso 1 1 calc R
H23B H 0.9219 -0.1262 0.0565 0.151 Uiso 1 1 calc R
H23C H 0.7976 -0.1787 0.0804 0.151 Uiso 1 1 calc R
C24 C 0.6571(5) -0.0373(3) 0.03818(15) 0.1142(16) Uani 1 1 d .
H24A H 0.5970 0.0179 0.0377 0.171 Uiso 1 1 calc R
H24B H 0.5900 -0.0895 0.0371 0.171 Uiso 1 1 calc R
H24C H 0.7145 -0.0382 0.0128 0.171 Uiso 1 1 calc R
C25 C 0.9963(3) 0.2238(2) 0.17518(10) 0.0588(8) Uani 1 1 d .
H25A H 0.9242 0.1991 0.1949 0.071 Uiso 1 1 calc R
C26 C 1.1589(4) 0.2106(3) 0.19843(13) 0.0811(10) Uani 1 1 d .
H26A H 1.1792 0.1463 0.2026 0.122 Uiso 1 1 calc R
H26B H 1.1681 0.2408 0.2270 0.122 Uiso 1 1 calc R
H26C H 1.2318 0.2365 0.1803 0.122 Uiso 1 1 calc R
C27 C 0.9607(4) 0.3249(2) 0.16824(14) 0.0816(10) Uani 1 1 d .
H27A H 0.8585 0.3319 0.1533 0.122 Uiso 1 1 calc R
H27B H 1.0334 0.3516 0.1503 0.122 Uiso 1 1 calc R
H27C H 0.9678 0.3553 0.1967 0.122 Uiso 1 1 calc R
C28 C 0.5045(3) 0.30405(18) 0.12770(10) 0.0528(7) Uani 1 1 d .
C29 C 0.4545(3) 0.3099(2) 0.07887(11) 0.0622(8) Uani 1 1 d .
C30 C 0.5881(4) 0.3284(2) 0.05118(12) 0.0727(9) Uani 1 1 d .
C31 C 0.5520(5) 0.3253(3) 0.00126(14) 0.0878(11) Uani 1 1 d .
C32 C 0.6619(8) 0.3597(4) -0.03047(18) 0.136(2) Uani 1 1 d .
C33 C 0.8189(8) 0.3512(6) -0.0247(2) 0.153(3) Uani 1 1 d .
C34 C 0.9189(9) 0.3916(7) -0.0599(2) 0.157(3) Uani 1 1 d .
F1 F 0.3847(2) 0.23375(13) 0.06375(6) 0.0733(5) Uani 1 1 d .
F2 F 0.3522(2) 0.37798(15) 0.07155(7) 0.0949(7) Uani 1 1 d .
F3 F 0.6978(2) 0.26916(17) 0.06379(9) 0.1087(8) Uani 1 1 d .
F4 F 0.6413(3) 0.41161(16) 0.06229(8) 0.1073(8) Uani 1 1 d .
F5 F 0.5324(6) 0.2385(2) -0.00908(12) 0.1838(18) Uani 1 1 d .
F6 F 0.4268(5) 0.3663(4) -0.01001(10) 0.210(2) Uani 1 1 d .
F7 F 0.6080(4) 0.3435(2) -0.07280(8) 0.1590(13) Uani 1 1 d .
F8 F 0.6766(7) 0.4612(2) -0.02118(13) 0.259(3) Uani 1 1 d .
F9 F 0.8906(3) 0.3652(2) 0.01496(10) 0.1282(9) Uani 1 1 d .
F10 F 0.8084(6) 0.2481(2) -0.02810(13) 0.206(2) Uani 1 1 d .
F11 F 1.0567(7) 0.3742(6) -0.04864(19) 0.292(4) Uani 1 1 d .
F12 F 0.8926(8) 0.3370(4) -0.09547(19) 0.253(3) Uani 1 1 d .
F13 F 0.8871(9) 0.4622(4) -0.0734(3) 0.317(5) Uani 1 1 d .
N1 N 0.6513(2) 0.02444(13) 0.20890(7) 0.0423(5) Uani 1 1 d .
N2 N 0.8124(2) 0.05943(14) 0.16388(7) 0.0426(5) Uani 1 1 d .
N3 N 0.5450(2) 0.22910(14) 0.15113(7) 0.0452(5) Uani 1 1 d .
N4 N 0.5840(3) 0.25683(17) 0.19304(8) 0.0600(6) Uani 1 1 d .
N5 N 0.5684(3) 0.34477(18) 0.19402(10) 0.0763(8) Uani 1 1 d .
N6 N 0.5185(3) 0.37666(17) 0.15328(10) 0.0727(8) Uani 1 1 d .

loop_
_atom_site_aniso_label
_atom_site_aniso_U_11
_atom_site_aniso_U_22
_atom_site_aniso_U_33
_atom_site_aniso_U_23
_atom_site_aniso_U_13
_atom_site_aniso_U_12
B 0.0390(15) 0.0397(16) 0.0523(18) 0.0018(13) 0.0024(13) 0.0021(12)
C1 0.0390(13) 0.0355(12) 0.0435(14) -0.0050(10) 0.0059(11) -0.0009(10)
C2 0.0457(15) 0.0512(16) 0.0557(17) 0.0078(13) 0.0001(13) 0.0088(12)
C3 0.0394(15) 0.0590(17) 0.0572(17) -0.0015(13) -0.0013(13) 0.0134(13)
C4 0.0496(15) 0.0496(16) 0.0534(16) 0.0107(13) 0.0104(13) 0.0058(12)
C5 0.0599(18) 0.069(2) 0.0653(19) 0.0159(16) 0.0214(15) 0.0138(16)
C6 0.0485(17) 0.077(2) 0.088(2) 0.034(2) 0.0211(17) 0.0078(16)
C7 0.0439(16) 0.0594(19) 0.087(2) 0.0235(17) -0.0002(16) -0.0031(13)
C8 0.0449(15) 0.0485(16) 0.0634(17) 0.0122(13) -0.0001(13) -0.0003(12)
C9 0.0411(14) 0.0449(14) 0.0540(16) 0.0124(12) 0.0058(12) 0.0026(12)
C10 0.0642(18) 0.0599(18) 0.0543(17) -0.0024(14) 0.0111(14) 0.0022(14)
C11 0.085(2) 0.093(3) 0.071(2) -0.0009(19) -0.0110(19) -0.006(2)
C12 0.100(3) 0.067(2) 0.078(2) -0.0105(18) 0.031(2) 0.0060(19)
C13 0.069(2) 0.059(2) 0.083(2) -0.0042(17) 0.0063(17) -0.0186(16)
C14 0.119(3) 0.100(3) 0.102(3) -0.014(3) -0.031(3) -0.021(3)
C15 0.133(4) 0.081(3) 0.137(4) -0.012(3) 0.023(3) 0.023(3)
C16 0.0493(15) 0.0656(19) 0.0546(17) -0.0136(14) 0.0058(13) 0.0024(13)
C17 0.077(2) 0.106(3) 0.0511(18) -0.0243(18) 0.0178(16) 0.001(2)
C18 0.076(2) 0.115(3) 0.067(2) -0.005(2) 0.0316(18) -0.007(2)
C19 0.0618(19) 0.088(2) 0.077(2) -0.0067(19) 0.0312(17) -0.0125(17)
C20 0.0406(14) 0.0588(17) 0.0606(17) -0.0071(14) 0.0157(12) -0.0015(12)
C21 0.0364(13) 0.0556(16) 0.0480(15) -0.0058(12) 0.0103(11) 0.0040(11)
C22 0.0625(19) 0.077(2) 0.074(2) -0.0301(18) 0.0074(16) -0.0037(16)
C23 0.103(3) 0.076(3) 0.119(3) -0.016(2) 0.000(3) 0.010(2)
C24 0.102(3) 0.102(3) 0.127(4) -0.037(3) -0.042(3) -0.003(3)
C25 0.0485(16) 0.0618(18) 0.0678(19) -0.0175(15) 0.0141(14) -0.0113(13)
C26 0.064(2) 0.089(3) 0.087(2) -0.022(2) -0.0051(18) 0.0049(18)
C27 0.068(2) 0.067(2) 0.108(3) -0.024(2) 0.0029(19) -0.0012(17)
C28 0.0509(15) 0.0422(15) 0.0658(18) 0.0065(14) 0.0082(13) 0.0068(12)
C29 0.0567(17) 0.0524(17) 0.077(2) 0.0170(15) 0.0064(15) 0.0090(15)
C30 0.081(2) 0.0506(18) 0.089(3) 0.0180(17) 0.0191(19) 0.0019(17)
C31 0.113(3) 0.074(3) 0.079(3) 0.007(2) 0.021(2) 0.010(2)
C32 0.153(5) 0.164(6) 0.092(4) 0.024(3) 0.022(4) -0.024(4)
C33 0.132(5) 0.238(9) 0.097(4) 0.003(4) 0.045(4) 0.003(5)
C34 0.154(6) 0.222(9) 0.110(5) 0.020(5) 0.080(4) 0.010(6)
F1 0.0671(11) 0.0774(13) 0.0717(11) 0.0161(9) -0.0087(9) -0.0128(9)
F2 0.0899(14) 0.0889(14) 0.1064(16) 0.0382(12) 0.0127(12) 0.0402(11)
F3 0.0728(13) 0.1276(19) 0.1314(19) 0.0560(16) 0.0372(13) 0.0316(13)
F4 0.139(2) 0.0889(16) 0.0991(16) -0.0057(12) 0.0375(14) -0.0484(15)
F5 0.293(5) 0.138(3) 0.136(3) -0.051(2) 0.091(3) -0.099(3)
F6 0.196(3) 0.357(6) 0.0768(18) 0.042(3) 0.012(2) 0.142(4)
F7 0.214(3) 0.204(3) 0.0594(16) 0.0061(17) 0.0174(18) 0.012(3)
F8 0.556(9) 0.0754(19) 0.180(3) 0.053(2) 0.199(5) 0.099(3)
F9 0.133(2) 0.149(3) 0.108(2) 0.0070(17) 0.0348(17) -0.0147(18)
F10 0.369(6) 0.079(2) 0.189(3) 0.009(2) 0.116(4) 0.065(3)
F11 0.177(4) 0.531(12) 0.187(5) 0.052(6) 0.114(4) 0.009(6)
F12 0.357(8) 0.238(5) 0.196(5) -0.044(4) 0.178(5) -0.041(5)
F13 0.389(9) 0.165(4) 0.454(10) 0.138(6) 0.306(8) 0.054(5)
N1 0.0391(11) 0.0399(11) 0.0479(12) 0.0033(9) 0.0053(9) 0.0043(9)
N2 0.0375(11) 0.0431(12) 0.0468(12) -0.0041(9) 0.0034(9) 0.0031(9)
N3 0.0427(12) 0.0410(12) 0.0520(13) 0.0014(10) 0.0056(10) 0.0049(9)
N4 0.0667(16) 0.0536(15) 0.0590(15) -0.0098(12) 0.0040(12) 0.0071(12)
N5 0.093(2) 0.0519(16) 0.083(2) -0.0167(15) 0.0077(16) 0.0049(14)
N6 0.0826(19) 0.0456(15) 0.090(2) -0.0015(14) 0.0112(16) 0.0079(13)

loop_
_atom_type_symbol
_atom_type_description
_atom_type_scat_dispersion_real
_atom_type_scat_dispersion_imag
_atom_type_scat_source
C C 0.0033 0.0016 'International Tables Vol C Tables 4.2.6.8 and 6.1.1.4'
H H 0.0000 0.0000 'International Tables Vol C Tables 4.2.6.8 and 6.1.1.4'
B B 0.0013 0.0007 'International Tables Vol C Tables 4.2.6.8 and 6.1.1.4'
N N 0.0061 0.0033 'International Tables Vol C Tables 4.2.6.8 and 6.1.1.4'
F F 0.0171 0.0103 'International Tables Vol C Tables 4.2.6.8 and 6.1.1.4'

loop_
_geom_angle_atom_site_label_1
_geom_angle_atom_site_label_2
_geom_angle_atom_site_label_3
_geom_angle
N3 B C1 108.9(2)
N3 B H1B 107.3(13)
C1 B H1B 113.2(13)
N3 B H2B 107.6(13)
C1 B H2B 109.2(13)
H1B B H2B 110.4(18)
N2 C1 N1 104.5(2)
N2 C1 B 127.0(2)
N1 C1 B 128.2(2)
C3 C2 N1 107.0(2)
C3 C2 H2 129.5(17)
N1 C2 H2 123.5(17)
C2 C3 N2 107.1(2)
C2 C3 H3 130.1(16)
N2 C3 H3 122.7(16)
C9 C4 C5 116.3(3)
C9 C4 C10 123.1(2)
C5 C4 C10 120.6(3)
C6 C5 C4 122.0(3)
C6 C5 H5A 119.0
C4 C5 H5A 119.0
C5 C6 C7 120.2(3)
C5 C6 H6A 119.9
C7 C6 H6A 119.9
C6 C7 C8 121.7(3)
C6 C7 H7A 119.2
C8 C7 H7A 119.2
C7 C8 C9 116.3(3)
C7 C8 C13 121.2(3)
C9 C8 C13 122.4(3)
C4 C9 C8 123.6(2)
C4 C9 N1 118.3(2)
C8 C9 N1 118.0(2)
C4 C10 C12 112.0(3)
C4 C10 C11 110.3(3)
C12 C10 C11 111.1(3)
C4 C10 H10A 107.7
C12 C10 H10A 107.7
C11 C10 H10A 107.7
C10 C11 H11A 109.5
C10 C11 H11B 109.5
H11A C11 H11B 109.5
C10 C11 H11C 109.5
H11A C11 H11C 109.5
H11B C11 H11C 109.5
C10 C12 H12A 109.5
C10 C12 H12B 109.5
H12A C12 H12B 109.5
C10 C12 H12C 109.5
H12A C12 H12C 109.5
H12B C12 H12C 109.5
C8 C13 C15 110.5(3)
C8 C13 C14 112.8(3)
C15 C13 C14 109.8(3)
C8 C13 H13A 107.9
C15 C13 H13A 107.8
C14 C13 H13A 107.9
C13 C14 H14A 109.5
C13 C14 H14B 109.5
H14A C14 H14B 109.5
C13 C14 H14C 109.5
H14A C14 H14C 109.5
H14B C14 H14C 109.5
C13 C15 H15A 109.5
C13 C15 H15B 109.5
H15A C15 H15B 109.5
C13 C15 H15C 109.5
H15A C15 H15C 109.5
H15B C15 H15C 109.5
C17 C16 C21 116.1(3)
C17 C16 C22 121.1(3)
C21 C16 C22 122.8(3)
C18 C17 C16 121.9(3)
C18 C17 H17A 119.0
C16 C17 H17A 119.0
C17 C18 C19 120.2(3)
C17 C18 H18A 119.9
C19 C18 H18A 119.9
C18 C19 C20 121.5(3)
C18 C19 H19A 119.2
C20 C19 H19A 119.2
C19 C20 C21 116.8(3)
C19 C20 C25 119.9(3)
C21 C20 C25 123.4(2)
C20 C21 C16 123.5(2)
C20 C21 N2 118.0(2)
C16 C21 N2 118.4(2)
C16 C22 C23 111.9(3)
C16 C22 C24 111.9(3)
C23 C22 C24 110.1(3)
C16 C22 H22A 107.6
C23 C22 H22A 107.6
C24 C22 H22A 107.6
C22 C23 H23A 109.5
C22 C23 H23B 109.5
H23A C23 H23B 109.5
C22 C23 H23C 109.5
H23A C23 H23C 109.5
H23B C23 H23C 109.5
C22 C24 H24A 109.5
C22 C24 H24B 109.5
H24A C24 H24B 109.5
C22 C24 H24C 109.5
H24A C24 H24C 109.5
H24B C24 H24C 109.5
C20 C25 C27 112.1(3)
C20 C25 C26 110.7(2)
C27 C25 C26 110.6(3)
C20 C25 H25A 107.8
C27 C25 H25A 107.8
C26 C25 H25A 107.8
C25 C26 H26A 109.5
C25 C26 H26B 109.5
H26A C26 H26B 109.5
C25 C26 H26C 109.5
H26A C26 H26C 109.5
H26B C26 H26C 109.5
C25 C27 H27A 109.5
C25 C27 H27B 109.5
H27A C27 H27B 109.5
C25 C27 H27C 109.5
H27A C27 H27C 109.5
H27B C27 H27C 109.5
N6 C28 N3 110.6(3)
N6 C28 C29 122.2(3)
N3 C28 C29 127.1(3)
F1 C29 F2 107.0(3)
F1 C29 C28 111.4(2)
F2 C29 C28 108.9(3)
F1 C29 C30 108.1(3)
F2 C29 C30 108.4(2)
C28 C29 C30 112.9(3)
F3 C30 F4 107.7(3)
F3 C30 C31 109.5(3)
F4 C30 C31 108.0(3)
F3 C30 C29 107.6(3)
F4 C30 C29 106.9(3)
C31 C30 C29 116.8(3)
F6 C31 F5 107.9(5)
F6 C31 C30 109.6(3)
F5 C31 C30 105.9(3)
F6 C31 C32 105.4(4)
F5 C31 C32 104.2(4)
C30 C31 C32 122.9(4)
F7 C32 C33 110.4(6)
F7 C32 F8 111.4(5)
C33 C32 F8 90.1(6)
F7 C32 C31 111.3(5)
C33 C32 C31 126.0(5)
F8 C32 C31 104.8(5)
F9 C33 C32 118.4(5)
F9 C33 F10 103.8(5)
C32 C33 F10 91.7(6)
F9 C33 C34 108.3(6)
C32 C33 C34 120.5(6)
F10 C33 C34 111.4(6)
F13 C34 F11 118.5(10)
F13 C34 F12 104.0(8)
F11 C34 F12 100.0(7)
F13 C34 C33 117.0(7)
F11 C34 C33 109.7(7)
F12 C34 C33 105.0(7)
C1 N1 C2 110.3(2)
C1 N1 C9 126.1(2)
C2 N1 C9 123.4(2)
C1 N2 C3 110.9(2)
C1 N2 C21 126.3(2)
C3 N2 C21 122.7(2)
C28 N3 N4 106.2(2)
C28 N3 B 133.2(2)
N4 N3 B 120.2(2)
N5 N4 N3 107.8(2)
N4 N5 N6 110.4(2)
C28 N6 N5 104.9(2)

loop_
_geom_bond_atom_site_label_1
_geom_bond_atom_site_label_2
_geom_bond_distance
B N3 1.575(4)
B C1 1.608(4)
B H1B 1.12(2)
B H2B 1.14(3)
C1 N2 1.350(3)
C1 N1 1.359(3)
C2 C3 1.329(4)
C2 N1 1.387(3)
C2 H2 1.00(3)
C3 N2 1.380(3)
C3 H3 0.94(3)
C4 C9 1.394(4)
C4 C5 1.399(4)
C4 C10 1.523(4)
C5 C6 1.366(5)
C5 H5A 0.9400
C6 C7 1.373(5)
C6 H6A 0.9400
C7 C8 1.395(4)
C7 H7A 0.9400
C8 C9 1.406(4)
C8 C13 1.506(4)
C9 N1 1.456(3)
C10 C12 1.536(4)
C10 C11 1.542(4)
C10 H10A 0.9900
C11 H11A 0.9700
C11 H11B 0.9700
C11 H11C 0.9700
C12 H12A 0.9700
C12 H12B 0.9700
C12 H12C 0.9700
C13 C15 1.527(5)
C13 C14 1.538(5)
C13 H13A 0.9900
C14 H14A 0.9700
C14 H14B 0.9700
C14 H14C 0.9700
C15 H15A 0.9700
C15 H15B 0.9700
C15 H15C 0.9700
C16 C17 1.396(4)
C16 C21 1.399(4)
C16 C22 1.512(4)
C17 C18 1.365(5)
C17 H17A 0.9400
C18 C19 1.370(5)
C18 H18A 0.9400
C19 C20 1.388(4)
C19 H19A 0.9400
C20 C21 1.393(4)
C20 C25 1.517(4)
C21 N2 1.461(3)
C22 C23 1.518(5)
C22 C24 1.530(5)
C22 H22A 0.9900
C23 H23A 0.9700
C23 H23B 0.9700
C23 H23C 0.9700
C24 H24A 0.9700
C24 H24B 0.9700
C24 H24C 0.9700
C25 C27 1.531(5)
C25 C26 1.540(4)
C25 H25A 0.9900
C26 H26A 0.9700
C26 H26B 0.9700
C26 H26C 0.9700
C27 H27A 0.9700
C27 H27B 0.9700
C27 H27C 0.9700
C28 N6 1.320(4)
C28 N3 1.340(3)
C28 C29 1.503(4)
C29 F1 1.337(4)
C29 F2 1.351(3)
C29 C30 1.548(5)
C30 F3 1.328(4)
C30 F4 1.342(4)
C30 C31 1.516(6)
C31 F6 1.272(5)
C31 F5 1.323(5)
C31 C32 1.528(7)
C32 F7 1.342(6)
C32 C33 1.384(8)
C32 F8 1.525(7)
C33 F9 1.314(7)
C33 F10 1.524(8)
C33 C34 1.578(8)
C34 F13 1.141(9)
C34 F11 1.253(8)
C34 F12 1.346(9)
N3 N4 1.345(3)
N4 N5 1.303(3)
N5 N6 1.351(4)

loop_
_cod_related_entry_id
_cod_related_entry_code
_cod_related_entry_database
1 30651890 ChemSpider
